data_1517421
loop_
_publ_author_name
'Ma, Xueji'
'Pan, Shanfei'
'Wang, Hangxiang'
'Chen, Wanzhi'

_publ_section_title
;
 Rhodium-Catalyzed Transannulation of N-Sulfonyl-1,2,3-triazoles and
 Epoxides: Regioselective Synthesis of Substituted
 3,4-Dihydro-2H-1,4-oxazines.
;
_journal_issue 17
_journal_name_full 'Organic letters'
_journal_page_first 4554
_journal_paper_doi 10.1021/ol5021042
_journal_volume 16
_journal_year 2014
_chemical_formula_sum 'C23 H21 N O3 S'
_chemical_formula_weight 391.47
_chemical_name_systematic
; 
 ? 
;
_space_group_IT_number 61
_symmetry_cell_setting orthorhombic
_symmetry_space_group_name_Hall '-P 2ac 2ab'
_symmetry_space_group_name_H-M 'P b c a'
_atom_sites_solution_hydrogens geom
_atom_sites_solution_primary direct
_atom_sites_solution_secondary difmap
_audit_creation_method SHELXL-97
_cell_angle_alpha 90.00
_cell_angle_beta 90.00
_cell_angle_gamma 90.00
_cell_formula_units_Z 8
_cell_length_a 6.3870(2)
_cell_length_b 16.5721(8)
_cell_length_c 37.2128(14)
_cell_measurement_reflns_used 4726
_cell_measurement_temperature 293(2)
_cell_measurement_theta_max 29.4200
_cell_measurement_theta_min 3.1831
_cell_volume 3938.8(3)
_computing_cell_refinement 'Bruker SMART'
_computing_data_collection 'Bruker SMART'
_computing_data_reduction 'Bruker SAINT'
_computing_molecular_graphics 'Bruker SHELXTL'
_computing_publication_material 'Bruker SHELXTL'
_computing_structure_refinement 'SHELXL-97 (Sheldrick, 1997)'
_computing_structure_solution 'SHELXS-97 (Sheldrick, 1990)'
_diffrn_ambient_temperature 293(2)
_diffrn_measured_fraction_theta_full 0.998
_diffrn_measured_fraction_theta_max 0.998
_diffrn_measurement_device_type 'Xcalibur, Atlas, Gemini ultra'
_diffrn_measurement_method '\w scans'
_diffrn_radiation_monochromator graphite
_diffrn_radiation_source 'fine-focus sealed tube'
_diffrn_radiation_type MoK\a
_diffrn_radiation_wavelength 0.71073
_diffrn_reflns_av_R_equivalents 0.0503
_diffrn_reflns_av_sigmaI/netI 0.0295
_diffrn_reflns_limit_h_max 6
_diffrn_reflns_limit_h_min -7
_diffrn_reflns_limit_k_max 19
_diffrn_reflns_limit_k_min -18
_diffrn_reflns_limit_l_max 44
_diffrn_reflns_limit_l_min -44
_diffrn_reflns_number 23319
_diffrn_reflns_theta_full 25.01
_diffrn_reflns_theta_max 25.01
_diffrn_reflns_theta_min 3.28
_exptl_absorpt_coefficient_mu 0.188
_exptl_absorpt_correction_T_max 0.9633
_exptl_absorpt_correction_T_min 0.9370
_exptl_absorpt_correction_type multi-scan
_exptl_absorpt_process_details sadabs
_exptl_crystal_colour colorless
_exptl_crystal_density_diffrn 1.320
_exptl_crystal_density_method 'not measured'
_exptl_crystal_description needle
_exptl_crystal_F_000 1648
_exptl_crystal_size_max 0.35
_exptl_crystal_size_mid 0.23
_exptl_crystal_size_min 0.20
_refine_diff_density_max 0.179
_refine_diff_density_min -0.304
_refine_diff_density_rms 0.039
_refine_ls_extinction_method none
_refine_ls_goodness_of_fit_ref 1.045
_refine_ls_hydrogen_treatment constr
_refine_ls_matrix_type full
_refine_ls_number_parameters 254
_refine_ls_number_reflns 3474
_refine_ls_number_restraints 0
_refine_ls_restrained_S_all 1.045
_refine_ls_R_factor_all 0.0558
_refine_ls_R_factor_gt 0.0404
_refine_ls_shift/su_max 0.000
_refine_ls_shift/su_mean 0.000
_refine_ls_structure_factor_coef Fsqd
_refine_ls_weighting_details 'calc w=1/[\s^2^(Fo^2^)+(0.0490P)^2^+1.3065P] where P=(Fo^2^+2Fc^2^)/3'
_refine_ls_weighting_scheme calc
_refine_ls_wR_factor_gt 0.0987
_refine_ls_wR_factor_ref 0.1097
_reflns_number_gt 2702
_reflns_number_total 3474
_reflns_threshold_expression >2sigma(I)
_cod_data_source_file ol5021042_si_002.cif
_cod_data_source_block 140520_mxj4519
_cod_depositor_comments 'Adding full bibliography for 1517421.cif.'
_cod_original_sg_symbol_H-M 'Pbca  '
_cod_database_code 1517421

loop_
_symmetry_equiv_pos_as_xyz
'x, y, z'
'-x+1/2, -y, z+1/2'
'x+1/2, -y+1/2, -z'
'-x, y+1/2, -z+1/2'
'-x, -y, -z'
'x-1/2, y, -z-1/2'
'-x-1/2, y-1/2, z'
'x, -y-1/2, z-1/2'

loop_
_atom_site_label
_atom_site_type_symbol
_atom_site_fract_x
_atom_site_fract_y
_atom_site_fract_z
_atom_site_U_iso_or_equiv
_atom_site_adp_type
_atom_site_occupancy
_atom_site_symmetry_multiplicity
_atom_site_calc_flag
_atom_site_refinement_flags
S1 S 0.75902(8) 0.24289(3) 0.180277(13) 0.03954(16) Uani 1 1 d .
O1 O 0.8287(2) 0.30433(9) 0.20426(4) 0.0541(4) Uani 1 1 d .
O2 O 0.5412(2) 0.22926(10) 0.17484(4) 0.0513(4) Uani 1 1 d .
O3 O 1.1249(2) 0.23215(9) 0.08209(4) 0.0470(4) Uani 1 1 d .
N1 N 0.8543(2) 0.26762(9) 0.14048(4) 0.0377(4) Uani 1 1 d .
C1 C 1.1754(4) -0.07270(15) 0.21902(7) 0.0636(7) Uani 1 1 d .
H1A H 1.1708 -0.0799 0.2446 0.095 Uiso 1 1 calc R
H1B H 1.3185 -0.0717 0.2112 0.095 Uiso 1 1 calc R
H1C H 1.1033 -0.1165 0.2075 0.095 Uiso 1 1 calc R
C2 C 1.0710(3) 0.00578(13) 0.20924(5) 0.0442(5) Uani 1 1 d .
C3 C 0.8792(3) 0.00712(13) 0.19192(6) 0.0472(5) Uani 1 1 d .
H3 H 0.8146 -0.0414 0.1860 0.057 Uiso 1 1 calc R
C4 C 0.7813(3) 0.07914(13) 0.18325(5) 0.0423(5) Uani 1 1 d .
H4 H 0.6530 0.0791 0.1714 0.051 Uiso 1 1 calc R
C5 C 0.8770(3) 0.15121(12) 0.19244(5) 0.0371(4) Uani 1 1 d .
C6 C 1.0689(3) 0.15154(13) 0.20979(5) 0.0442(5) Uani 1 1 d .
H6 H 1.1327 0.2000 0.2160 0.053 Uiso 1 1 calc R
C7 C 1.1638(3) 0.07889(14) 0.21768(6) 0.0479(5) Uani 1 1 d .
H7 H 1.2937 0.0790 0.2290 0.057 Uiso 1 1 calc R
C8 C 0.7929(3) 0.22235(12) 0.10987(5) 0.0385(5) Uani 1 1 d .
H43 H 0.6596 0.1998 0.1095 0.046 Uiso 1 1 calc R
C9 C 0.9173(3) 0.21068(12) 0.08176(5) 0.0384(5) Uani 1 1 d .
C10 C 1.2039(3) 0.24524(13) 0.11726(6) 0.0462(5) Uani 1 1 d .
H45A H 1.3441 0.2674 0.1157 0.055 Uiso 1 1 calc R
H45B H 1.2124 0.1941 0.1298 0.055 Uiso 1 1 calc R
C11 C 1.0660(3) 0.30258(12) 0.13838(5) 0.0379(5) Uani 1 1 d .
H46 H 1.1218 0.3063 0.1629 0.046 Uiso 1 1 calc R
C12 C 1.0641(3) 0.38683(12) 0.12236(5) 0.0377(4) Uani 1 1 d .
C13 C 0.8925(3) 0.42042(13) 0.10570(6) 0.0477(5) Uani 1 1 d .
H14 H 0.7680 0.3915 0.1044 0.057 Uiso 1 1 calc R
C14 C 0.9038(4) 0.49704(14) 0.09087(7) 0.0589(6) Uani 1 1 d .
H19 H 0.7870 0.5189 0.0796 0.071 Uiso 1 1 calc R
C15 C 1.0857(4) 0.54078(14) 0.09277(7) 0.0594(6) Uani 1 1 d .
H18 H 1.0928 0.5921 0.0827 0.071 Uiso 1 1 calc R
C16 C 1.2559(4) 0.50842(15) 0.10946(7) 0.0614(7) Uani 1 1 d .
H17 H 1.3791 0.5381 0.1111 0.074 Uiso 1 1 calc R
C17 C 1.2470(3) 0.43177(14) 0.12402(6) 0.0517(6) Uani 1 1 d .
H16 H 1.3649 0.4101 0.1351 0.062 Uiso 1 1 calc R
C18 C 0.8497(3) 0.17669(12) 0.04701(5) 0.0421(5) Uani 1 1 d .
C19 C 0.6489(4) 0.18923(14) 0.03407(6) 0.0523(6) Uani 1 1 d .
H9 H 0.5538 0.2193 0.0474 0.063 Uiso 1 1 calc R
C20 C 0.5893(5) 0.15711(19) 0.00129(7) 0.0723(8) Uani 1 1 d .
H10 H 0.4536 0.1648 -0.0071 0.087 Uiso 1 1 calc R
C21 C 0.7299(5) 0.11396(19) -0.01883(8) 0.0794(9) Uani 1 1 d .
H11 H 0.6894 0.0927 -0.0409 0.095 Uiso 1 1 calc R
C22 C 0.9290(5) 0.10197(17) -0.00668(7) 0.0748(8) Uani 1 1 d .
H12 H 1.0241 0.0730 -0.0205 0.090 Uiso 1 1 calc R
C23 C 0.9889(4) 0.13290(15) 0.02614(6) 0.0583(6) Uani 1 1 d .
H13 H 1.1245 0.1242 0.0344 0.070 Uiso 1 1 calc R

loop_
_atom_site_aniso_label
_atom_site_aniso_U_11
_atom_site_aniso_U_22
_atom_site_aniso_U_33
_atom_site_aniso_U_23
_atom_site_aniso_U_13
_atom_site_aniso_U_12
S1 0.0444(3) 0.0380(3) 0.0363(3) -0.0013(2) -0.0006(2) 0.0038(2)
O1 0.0726(10) 0.0457(9) 0.0441(9) -0.0125(7) -0.0043(7) 0.0052(7)
O2 0.0400(8) 0.0606(10) 0.0533(9) 0.0029(8) 0.0015(6) 0.0070(7)
O3 0.0402(8) 0.0521(9) 0.0488(9) -0.0082(7) -0.0009(6) 0.0022(6)
N1 0.0433(9) 0.0335(9) 0.0362(9) 0.0011(7) -0.0043(7) -0.0027(7)
C1 0.0841(17) 0.0504(15) 0.0562(15) 0.0028(12) -0.0067(12) 0.0168(13)
C2 0.0573(13) 0.0440(13) 0.0312(11) 0.0031(9) 0.0020(9) 0.0052(10)
C3 0.0629(14) 0.0379(12) 0.0407(12) -0.0019(9) -0.0041(10) -0.0057(10)
C4 0.0449(11) 0.0439(13) 0.0379(12) 0.0000(10) -0.0052(8) -0.0035(9)
C5 0.0422(11) 0.0390(11) 0.0300(10) 0.0027(9) -0.0014(8) -0.0016(8)
C6 0.0495(12) 0.0415(12) 0.0416(12) 0.0042(9) -0.0083(9) -0.0069(9)
C7 0.0463(12) 0.0540(14) 0.0435(12) 0.0060(10) -0.0088(9) 0.0023(10)
C8 0.0407(10) 0.0359(11) 0.0390(12) 0.0010(9) -0.0069(8) -0.0023(8)
C9 0.0399(11) 0.0315(11) 0.0439(12) 0.0022(9) -0.0057(9) 0.0032(8)
C10 0.0446(12) 0.0420(13) 0.0519(13) -0.0035(10) -0.0115(10) 0.0048(9)
C11 0.0401(10) 0.0366(11) 0.0371(11) -0.0010(9) -0.0074(8) -0.0015(8)
C12 0.0488(11) 0.0331(11) 0.0313(10) -0.0025(9) 0.0019(8) -0.0013(9)
C13 0.0474(12) 0.0373(12) 0.0585(14) 0.0020(10) 0.0037(10) 0.0034(9)
C14 0.0645(14) 0.0446(14) 0.0676(17) 0.0101(12) 0.0058(12) 0.0138(11)
C15 0.0845(18) 0.0349(13) 0.0590(15) 0.0053(11) 0.0150(13) -0.0016(12)
C16 0.0724(17) 0.0504(15) 0.0615(16) 0.0022(13) 0.0048(12) -0.0207(12)
C17 0.0549(13) 0.0511(14) 0.0493(14) 0.0003(11) -0.0068(10) -0.0095(10)
C18 0.0549(12) 0.0331(11) 0.0384(12) 0.0025(9) -0.0043(9) -0.0023(9)
C19 0.0607(14) 0.0521(14) 0.0441(13) 0.0068(11) -0.0088(10) -0.0019(11)
C20 0.0816(18) 0.083(2) 0.0520(16) 0.0136(15) -0.0262(14) -0.0139(16)
C21 0.121(3) 0.074(2) 0.0434(15) -0.0066(14) -0.0187(16) -0.0096(18)
C22 0.114(2) 0.0630(18) 0.0474(15) -0.0135(13) -0.0012(15) 0.0100(16)
C23 0.0730(16) 0.0532(15) 0.0489(14) -0.0056(11) -0.0043(11) 0.0088(12)

loop_
_atom_type_symbol
_atom_type_description
_atom_type_scat_dispersion_real
_atom_type_scat_dispersion_imag
_atom_type_scat_source
C C 0.0033 0.0016 'International Tables Vol C Tables 4.2.6.8 and 6.1.1.4'
H H 0.0000 0.0000 'International Tables Vol C Tables 4.2.6.8 and 6.1.1.4'
N N 0.0061 0.0033 'International Tables Vol C Tables 4.2.6.8 and 6.1.1.4'
O O 0.0106 0.0060 'International Tables Vol C Tables 4.2.6.8 and 6.1.1.4'
S S 0.1246 0.1234 'International Tables Vol C Tables 4.2.6.8 and 6.1.1.4'

loop_
_geom_angle_atom_site_label_1
_geom_angle_atom_site_label_2
_geom_angle_atom_site_label_3
_geom_angle
O2 S1 O1 120.51(9)
O2 S1 N1 105.77(8)
O1 S1 N1 105.59(9)
O2 S1 C5 108.58(9)
O1 S1 C5 108.83(9)
N1 S1 C5 106.72(9)
C9 O3 C10 113.03(15)
C8 N1 C11 114.78(15)
C8 N1 S1 119.09(13)
C11 N1 S1 118.88(12)
C2 C1 H1A 109.5
C2 C1 H1B 109.5
H1A C1 H1B 109.5
C2 C1 H1C 109.5
H1A C1 H1C 109.5
H1B C1 H1C 109.5
C7 C2 C3 118.06(19)
C7 C2 C1 120.8(2)
C3 C2 C1 121.2(2)
C2 C3 C4 121.4(2)
C2 C3 H3 119.3
C4 C3 H3 119.3
C5 C4 C3 119.09(19)
C5 C4 H4 120.5
C3 C4 H4 120.5
C4 C5 C6 120.62(19)
C4 C5 S1 119.56(15)
C6 C5 S1 119.77(15)
C7 C6 C5 119.0(2)
C7 C6 H6 120.5
C5 C6 H6 120.5
C6 C7 C2 121.81(19)
C6 C7 H7 119.1
C2 C7 H7 119.1
C9 C8 N1 122.96(18)
C9 C8 H43 118.5
N1 C8 H43 118.5
C8 C9 O3 122.21(18)
C8 C9 C18 124.84(18)
O3 C9 C18 112.92(17)
O3 C10 C11 111.56(16)
O3 C10 H45A 109.3
C11 C10 H45A 109.3
O3 C10 H45B 109.3
C11 C10 H45B 109.3
H45A C10 H45B 108.0
N1 C11 C10 108.32(16)
N1 C11 C12 112.04(15)
C10 C11 C12 112.17(16)
N1 C11 H46 108.1
C10 C11 H46 108.1
C12 C11 H46 108.1
C13 C12 C17 118.3(2)
C13 C12 C11 123.70(18)
C17 C12 C11 118.02(18)
C12 C13 C14 120.6(2)
C12 C13 H14 119.7
C14 C13 H14 119.7
C15 C14 C13 120.5(2)
C15 C14 H19 119.8
C13 C14 H19 119.8
C16 C15 C14 119.4(2)
C16 C15 H18 120.3
C14 C15 H18 120.3
C15 C16 C17 120.5(2)
C15 C16 H17 119.7
C17 C16 H17 119.7
C16 C17 C12 120.7(2)
C16 C17 H16 119.6
C12 C17 H16 119.6
C23 C18 C19 118.5(2)
C23 C18 C9 120.24(19)
C19 C18 C9 121.22(19)
C20 C19 C18 120.2(2)
C20 C19 H9 119.9
C18 C19 H9 119.9
C21 C20 C19 120.1(3)
C21 C20 H10 119.9
C19 C20 H10 119.9
C22 C21 C20 120.4(3)
C22 C21 H11 119.8
C20 C21 H11 119.8
C21 C22 C23 119.9(3)
C21 C22 H12 120.1
C23 C22 H12 120.1
C22 C23 C18 120.9(2)
C22 C23 H13 119.6
C18 C23 H13 119.6

loop_
_geom_bond_atom_site_label_1
_geom_bond_atom_site_label_2
_geom_bond_distance
S1 O2 1.4236(15)
S1 O1 1.4252(15)
S1 N1 1.6529(17)
S1 C5 1.755(2)
O3 C9 1.373(2)
O3 C10 1.419(2)
N1 C8 1.419(2)
N1 C11 1.473(2)
C1 C2 1.506(3)
C1 H1A 0.9600
C1 H1B 0.9600
C1 H1C 0.9600
C2 C7 1.385(3)
C2 C3 1.385(3)
C3 C4 1.385(3)
C3 H3 0.9300
C4 C5 1.385(3)
C4 H4 0.9300
C5 C6 1.385(3)
C6 C7 1.380(3)
C6 H6 0.9300
C7 H7 0.9300
C8 C9 1.328(3)
C8 H43 0.9300
C9 C18 1.475(3)
C10 C11 1.516(3)
C10 H45A 0.9700
C10 H45B 0.9700
C11 C12 1.518(3)
C11 H46 0.9800
C12 C13 1.376(3)
C12 C17 1.387(3)
C13 C14 1.386(3)
C13 H14 0.9300
C14 C15 1.372(3)
C14 H19 0.9300
C15 C16 1.362(3)
C15 H18 0.9300
C16 C17 1.382(3)
C16 H17 0.9300
C17 H16 0.9300
C18 C23 1.386(3)
C18 C19 1.386(3)
C19 C20 1.384(3)
C19 H9 0.9300
C20 C21 1.371(4)
C20 H10 0.9300
C21 C22 1.364(4)
C21 H11 0.9300
C22 C23 1.379(3)
C22 H12 0.9300
C23 H13 0.9300

loop_
_geom_torsion_atom_site_label_1
_geom_torsion_atom_site_label_2
_geom_torsion_atom_site_label_3
_geom_torsion_atom_site_label_4
_geom_torsion
O2 S1 N1 C8 -44.48(16)
O1 S1 N1 C8 -173.26(14)
C5 S1 N1 C8 71.03(16)
O2 S1 N1 C11 166.80(14)
O1 S1 N1 C11 38.02(16)
C5 S1 N1 C11 -77.69(15)
C7 C2 C3 C4 -0.2(3)
C1 C2 C3 C4 179.2(2)
C2 C3 C4 C5 -0.6(3)
C3 C4 C5 C6 0.6(3)
C3 C4 C5 S1 177.85(16)
O2 S1 C5 C4 22.70(19)
O1 S1 C5 C4 155.58(16)
N1 S1 C5 C4 -90.91(17)
O2 S1 C5 C6 -159.99(16)
O1 S1 C5 C6 -27.10(19)
N1 S1 C5 C6 86.41(17)
C4 C5 C6 C7 0.2(3)
S1 C5 C6 C7 -177.06(16)
C5 C6 C7 C2 -1.0(3)
C3 C2 C7 C6 1.0(3)
C1 C2 C7 C6 -178.4(2)
C11 N1 C8 C9 1.4(3)
S1 N1 C8 C9 -148.58(17)
N1 C8 C9 O3 9.1(3)
N1 C8 C9 C18 -168.80(18)
C10 O3 C9 C8 17.0(3)
C10 O3 C9 C18 -164.91(16)
C9 O3 C10 C11 -51.1(2)
C8 N1 C11 C10 -33.5(2)
S1 N1 C11 C10 116.55(16)
C8 N1 C11 C12 90.79(19)
S1 N1 C11 C12 -119.19(15)
O3 C10 C11 N1 59.1(2)
O3 C10 C11 C12 -65.1(2)
N1 C11 C12 C13 -11.3(3)
C10 C11 C12 C13 110.8(2)
N1 C11 C12 C17 169.98(17)
C10 C11 C12 C17 -67.9(2)
C17 C12 C13 C14 0.3(3)
C11 C12 C13 C14 -178.4(2)
C12 C13 C14 C15 -0.4(4)
C13 C14 C15 C16 -0.2(4)
C14 C15 C16 C17 0.8(4)
C15 C16 C17 C12 -0.9(4)
C13 C12 C17 C16 0.3(3)
C11 C12 C17 C16 179.1(2)
C8 C9 C18 C23 -150.0(2)
O3 C9 C18 C23 32.0(3)
C8 C9 C18 C19 31.6(3)
O3 C9 C18 C19 -146.43(19)
C23 C18 C19 C20 1.2(3)
C9 C18 C19 C20 179.6(2)
C18 C19 C20 C21 -1.2(4)
C19 C20 C21 C22 0.3(4)
C20 C21 C22 C23 0.5(5)
C21 C22 C23 C18 -0.4(4)
C19 C18 C23 C22 -0.4(4)
C9 C18 C23 C22 -178.9(2)
